data_4504316
loop_
_publ_author_name
'Kumar, D. Krishna'
'Das, Amitava'
'Dastidar, Parthasarathi'

_publ_section_title
;
 Isomerism in Coordination Complexes and Polymers Derived from
 Bispyridylurea Ligands:&#x00A0; Effect of Solvents, Conformational
 Flexibility, and Positional Isomerism of the Ligands
;
_journal_issue 10
_journal_name_full 'Crystal Growth &amp; Design'
_journal_page_first 2096
_journal_paper_doi 10.1021/cg070301l
_journal_volume 7
_journal_year 2007
_chemical_formula_sum 'C30 H33 Cd N11 O12'
_chemical_formula_weight 852.07
_chemical_name_systematic
; 
 ? 
;
_space_group_IT_number 43
_symmetry_cell_setting orthorhombic
_symmetry_space_group_name_Hall 'F 2 -2d'
_symmetry_space_group_name_H-M 'F d d 2'
_atom_sites_solution_hydrogens geom
_atom_sites_solution_primary direct
_atom_sites_solution_secondary difmap
_audit_creation_method SHELXL-97
_cell_angle_alpha 90.00
_cell_angle_beta 90.00
_cell_angle_gamma 90.00
_cell_formula_units_Z 16
_cell_length_a 21.1088(12)
_cell_length_b 34.334(2)
_cell_length_c 20.1564(12)
_cell_measurement_temperature 100(2)
_cell_volume 14608.3(15)
_computing_cell_refinement 'BRUKER AXS SMART 3'
_computing_data_collection 'BRUKER AXS SMART 3'
_computing_data_reduction 'BRUKER AXS SAINT'
_computing_molecular_graphics 'BRUKER SHELXLTL'
_computing_publication_material 'MERCURY 1.4.1'
_computing_structure_refinement 'SHELXL-97 (Sheldrick, 1997)'
_computing_structure_solution 'SHELXS-97 (Sheldrick, 1990)'
_diffrn_ambient_temperature 100(2)
_diffrn_detector_area_resol_mean 3
_diffrn_measured_fraction_theta_full 0.943
_diffrn_measured_fraction_theta_max 0.943
_diffrn_measurement_device_type 'BRUKER CCD AREA DETECTOR'
_diffrn_measurement_method 'PHI-OMEGA SCAN'
_diffrn_radiation_monochromator graphite
_diffrn_radiation_source 'fine-focus sealed tube'
_diffrn_radiation_type MoK\a
_diffrn_radiation_wavelength 0.71073
_diffrn_reflns_av_R_equivalents 0.0276
_diffrn_reflns_av_sigmaI/netI 0.0242
_diffrn_reflns_limit_h_max 28
_diffrn_reflns_limit_h_min -26
_diffrn_reflns_limit_k_max 26
_diffrn_reflns_limit_k_min -43
_diffrn_reflns_limit_l_max 26
_diffrn_reflns_limit_l_min -26
_diffrn_reflns_number 20798
_diffrn_reflns_theta_full 28.29
_diffrn_reflns_theta_max 28.29
_diffrn_reflns_theta_min 1.52
_exptl_absorpt_coefficient_mu 0.674
_exptl_absorpt_correction_T_max 0.9419
_exptl_absorpt_correction_T_min 0.7744
_exptl_absorpt_correction_type multi-scan
_exptl_absorpt_process_details SADABS
_exptl_crystal_colour COLORLESS
_exptl_crystal_density_diffrn 1.550
_exptl_crystal_density_method 'not measured'
_exptl_crystal_description PRISMATIC
_exptl_crystal_F_000 6944
_exptl_crystal_size_max 0.40
_exptl_crystal_size_mid 0.21
_exptl_crystal_size_min 0.09
_refine_diff_density_max 0.634
_refine_diff_density_min -0.459
_refine_diff_density_rms 0.089
_refine_ls_abs_structure_details 'Flack H D (1983), Acta Cryst. A39, 876-881'
_refine_ls_abs_structure_Flack 0.08(2)
_refine_ls_extinction_method none
_refine_ls_goodness_of_fit_ref 1.076
_refine_ls_hydrogen_treatment mixed
_refine_ls_matrix_type full
_refine_ls_number_parameters 488
_refine_ls_number_reflns 4400
_refine_ls_number_restraints 4
_refine_ls_restrained_S_all 1.076
_refine_ls_R_factor_all 0.0321
_refine_ls_R_factor_gt 0.0294
_refine_ls_shift/su_max 0.002
_refine_ls_shift/su_mean 0.000
_refine_ls_structure_factor_coef Fsqd
_refine_ls_weighting_details 'calc w=1/[\s^2^(Fo^2^)+(0.0592P)^2^+18.0334P] where P=(Fo^2^+2Fc^2^)/3'
_refine_ls_weighting_scheme calc
_refine_ls_wR_factor_gt 0.0790
_refine_ls_wR_factor_ref 0.0863
_reflns_number_gt 4149
_reflns_number_total 4400
_reflns_threshold_expression >2sigma(I)
_cod_data_source_file cg070301l-file003.cif
_cod_data_source_block kb437b
_cod_depositor_comments
;
The following automatic conversions were performed:

'_symmetry_cell_setting' value 'ORTHORHOMBIC' changed to
'orthorhombic' according to
/home/saulius/struct/CIF-dictionaries/cif_core.dic dictionary named
'cif_core.dic' version 2.4.1 from
2010-06-29.

'_exptl_absorpt_correction_type' value 'MULTI-SCAN'
changed to 'multi-scan' according to
/home/saulius/struct/CIF-dictionaries/cif_core.dic dictionary named
'cif_core.dic' version 2.4.1 from 2010-06-29.

Automatic conversion script
Id: cif_fix_values 1715 2011-07-08 13:25:40Z adriana 
;
_cod_original_cell_volume 14608.2(15)
_cod_original_sg_symbol_H-M Fdd2
_cod_database_code 4504316

loop_
_symmetry_equiv_pos_as_xyz
'x, y, z'
'-x, -y, z'
'x+1/4, -y+1/4, z+1/4'
'-x+1/4, y+1/4, z+1/4'
'x, y+1/2, z+1/2'
'-x, -y+1/2, z+1/2'
'x+1/4, -y+3/4, z+3/4'
'-x+1/4, y+3/4, z+3/4'
'x+1/2, y, z+1/2'
'-x+1/2, -y, z+1/2'
'x+3/4, -y+1/4, z+3/4'
'-x+3/4, y+1/4, z+3/4'
'x+1/2, y+1/2, z'
'-x+1/2, -y+1/2, z'
'x+3/4, -y+3/4, z+1/4'
'-x+3/4, y+3/4, z+1/4'

loop_
_atom_site_label
_atom_site_type_symbol
_atom_site_fract_x
_atom_site_fract_y
_atom_site_fract_z
_atom_site_U_iso_or_equiv
_atom_site_adp_type
_atom_site_occupancy
_atom_site_symmetry_multiplicity
_atom_site_calc_flag
_atom_site_refinement_flags
_atom_site_disorder_assembly
_atom_site_disorder_group
Cd1 Cd 0.873739(15) 0.126574(9) 0.58033(3) 0.01429(8) Uani 1 1 d . . .
N1 N 0.92723(15) 0.08683(9) 0.50753(18) 0.0156(7) Uani 1 1 d . . .
C2 C 0.97464(19) 0.06471(12) 0.5306(2) 0.0177(8) Uani 1 1 d . . .
H2 H 0.9773 0.0609 0.5772 0.021 Uiso 1 1 calc R . .
C3 C 1.0198(2) 0.04708(12) 0.4914(2) 0.0162(8) Uani 1 1 d . . .
H3 H 1.0525 0.0317 0.5105 0.019 Uiso 1 1 calc R . .
C4 C 1.01610(19) 0.05243(11) 0.4221(2) 0.0146(7) Uani 1 1 d . . .
C5 C 0.9660(2) 0.07538(12) 0.3978(2) 0.0181(8) Uani 1 1 d . . .
H5 H 0.9615 0.0796 0.3514 0.022 Uiso 1 1 calc R . .
C6 C 0.92331(18) 0.09179(11) 0.4419(2) 0.0163(8) Uani 1 1 d . . .
H6 H 0.8898 0.1072 0.4247 0.020 Uiso 1 1 calc R . .
N7 N 1.05627(15) 0.03595(10) 0.37627(18) 0.0185(7) Uani 1 1 d . . .
H7 H 1.0480 0.0403 0.3341 0.022 Uiso 1 1 calc R . .
C8 C 1.10878(19) 0.01304(12) 0.3908(2) 0.0167(8) Uani 1 1 d . . .
O9 O 1.13212(15) 0.01025(11) 0.44541(17) 0.0244(7) Uani 1 1 d . . .
N10 N 1.13058(15) -0.00639(10) 0.3350(3) 0.0189(7) Uani 1 1 d . . .
H10 H 1.1119 -0.0022 0.2967 0.023 Uiso 1 1 calc R . .
C11 C 1.18122(17) -0.03243(11) 0.3378(2) 0.0159(7) Uani 1 1 d . . .
C12 C 1.23290(18) -0.02705(12) 0.3794(2) 0.0185(8) Uani 1 1 d . . .
H12 H 1.2351 -0.0052 0.4082 0.022 Uiso 1 1 calc R . .
C13 C 1.28123(19) -0.05444(12) 0.3779(2) 0.0195(8) Uani 1 1 d . . .
H13 H 1.3167 -0.0505 0.4062 0.023 Uiso 1 1 calc R . .
N14 N 1.28113(15) -0.08594(9) 0.33938(18) 0.0171(7) Uani 1 1 d . . .
C15 C 1.2315(2) -0.09020(13) 0.2983(2) 0.0218(9) Uani 1 1 d . . .
H15 H 1.2311 -0.1120 0.2694 0.026 Uiso 1 1 calc R . .
C16 C 1.1810(2) -0.06454(14) 0.2957(2) 0.0239(9) Uani 1 1 d . . .
H16 H 1.1469 -0.0688 0.2658 0.029 Uiso 1 1 calc R . .
N17 N 0.81601(16) 0.16728(10) 0.64905(18) 0.0183(7) Uani 1 1 d . . .
C18 C 0.7660(2) 0.18781(12) 0.6284(2) 0.0205(8) Uani 1 1 d . . .
H18 H 0.7609 0.1914 0.5819 0.025 Uiso 1 1 calc R . .
C19 C 0.7212(2) 0.20414(12) 0.6698(2) 0.0196(9) Uani 1 1 d . . .
H19 H 0.6861 0.2180 0.6524 0.024 Uiso 1 1 calc R . .
C20 C 0.7291(2) 0.19961(12) 0.7383(2) 0.0173(8) Uani 1 1 d . . .
C21 C 0.7808(2) 0.17810(13) 0.7605(2) 0.0196(8) Uani 1 1 d . . .
H21 H 0.7872 0.1741 0.8067 0.024 Uiso 1 1 calc R . .
C22 C 0.82240(19) 0.16276(12) 0.7154(2) 0.0200(8) Uani 1 1 d . . .
H22 H 0.8575 0.1482 0.7315 0.024 Uiso 1 1 calc R . .
N23 N 0.68896(16) 0.21554(10) 0.78588(18) 0.0183(7) Uani 1 1 d . . .
H23 H 0.6992 0.2114 0.8276 0.022 Uiso 1 1 calc R . .
C24 C 0.6351(2) 0.23699(12) 0.7749(2) 0.0179(8) Uani 1 1 d . . .
O25 O 0.60821(15) 0.23956(10) 0.72170(16) 0.0227(7) Uani 1 1 d . . .
N26 N 0.61545(16) 0.25547(9) 0.8322(3) 0.0184(6) Uani 1 1 d . . .
H26 H 0.6373 0.2517 0.8688 0.022 Uiso 1 1 calc R . .
C27 C 0.56239(17) 0.27998(10) 0.8351(2) 0.0158(7) Uani 1 1 d . . .
C28 C 0.50789(18) 0.27298(12) 0.7983(2) 0.0171(8) Uani 1 1 d . . .
H28 H 0.5045 0.2505 0.7711 0.021 Uiso 1 1 calc R . .
C29 C 0.45876(19) 0.29937(12) 0.8022(2) 0.0196(8) Uani 1 1 d . . .
H29 H 0.4218 0.2944 0.7767 0.023 Uiso 1 1 calc R . .
N30 N 0.45982(15) 0.33163(9) 0.83964(18) 0.0183(7) Uani 1 1 d . . .
C31 C 0.5117(2) 0.33696(13) 0.8774(2) 0.0221(9) Uani 1 1 d . . .
H31 H 0.5127 0.3588 0.9064 0.026 Uiso 1 1 calc R . .
C32 C 0.5635(2) 0.31252(13) 0.8763(2) 0.0211(8) Uani 1 1 d . . .
H32 H 0.5994 0.3178 0.9033 0.025 Uiso 1 1 calc R . .
O33 O 0.86907(14) 0.17899(10) 0.49867(17) 0.0313(7) Uani 1 1 d . . .
N34 N 0.82120(15) 0.17537(10) 0.46208(18) 0.0220(7) Uani 1 1 d . . .
O35 O 0.79104(15) 0.14410(10) 0.4659(2) 0.0376(8) Uani 1 1 d . . .
O36 O 0.80460(16) 0.20189(10) 0.42436(18) 0.0337(7) Uani 1 1 d . . .
O37 O 0.91669(13) 0.09518(9) 0.67394(15) 0.0213(6) Uani 1 1 d D . .
O38 O 0.9018(6) 0.1255(4) 0.0898(11) 0.195(10) Uani 1 1 d . . .
O39 O 0.8888(5) 0.1251(2) -0.0176(7) 0.193(7) Uani 1 1 d . . .
N40 N 0.8757(6) 0.1208(2) 0.0436(11) 0.163(9) Uani 1 1 d . . .
C41 C 0.80997(19) 0.10404(11) 0.0483(2) 0.063(2) Uani 1 1 d G . .
C42 C 0.7649(3) 0.10644(13) -0.00190(18) 0.084(3) Uani 1 1 d G . .
H42 H 0.7755 0.1183 -0.0430 0.101 Uiso 1 1 calc R . .
C43 C 0.7045(3) 0.09152(14) 0.0081(2) 0.089(3) Uani 1 1 d G . .
H43 H 0.6737 0.0932 -0.0261 0.106 Uiso 1 1 calc R . .
C44 C 0.68905(17) 0.07420(13) 0.0683(3) 0.063(2) Uani 1 1 d G . .
H44 H 0.6477 0.0640 0.0752 0.076 Uiso 1 1 calc R . .
C45 C 0.73407(19) 0.07179(10) 0.11850(18) 0.0480(14) Uani 1 1 d G . .
H45 H 0.7235 0.0600 0.1596 0.058 Uiso 1 1 calc R . .
C46 C 0.79453(16) 0.08671(11) 0.1085(2) 0.0470(13) Uani 1 1 d G . .
H46 H 0.8253 0.0851 0.1427 0.056 Uiso 1 1 calc R . .
C47 C 0.8053(4) 0.0532(2) 0.7904(4) 0.073(2) Uani 1 1 d . . .
H47A H 0.8105 0.0776 0.7659 0.109 Uiso 1 1 calc R . .
H47B H 0.8327 0.0535 0.8297 0.109 Uiso 1 1 calc R . .
H47C H 0.7611 0.0504 0.8043 0.109 Uiso 1 1 calc R . .
C48 C 0.8235(4) 0.01930(19) 0.7464(5) 0.073(2) Uani 1 1 d . . .
H48A H 0.8192 -0.0055 0.7710 0.087 Uiso 1 1 calc R . .
H48B H 0.7955 0.0183 0.7070 0.087 Uiso 1 1 calc R . .
O49 O 0.8869(2) 0.02486(12) 0.7266(3) 0.0527(11) Uani 1 1 d D . .
N50 N 0.9986(3) 0.04507(10) 0.2048(3) 0.0437(10) Uani 1 1 d . . .
O51 O 1.0395(4) 0.0506(2) 0.1775(4) 0.0266(16) Uiso 0.45 1 d P A 1
O53 O 0.9392(3) 0.0563(2) 0.1716(4) 0.0380(16) Uiso 0.52 1 d P A 1
O55 O 0.9798(3) 0.03396(18) 0.2606(3) 0.0277(13) Uiso 0.55 1 d P . 1
O52 O 1.0181(3) 0.03056(18) 0.1497(3) 0.0295(13) Uiso 0.55 1 d P A 2
O54 O 0.9541(4) 0.0458(2) 0.2282(4) 0.0328(17) Uiso 0.48 1 d P A 2
O56 O 1.0573(3) 0.0529(2) 0.2410(4) 0.0241(14) Uiso 0.45 1 d P A 2
H37A H 0.9507(19) 0.1012(17) 0.683(3) 0.039(17) Uiso 1 1 d D . .
H37B H 0.907(3) 0.0734(11) 0.680(3) 0.038(16) Uiso 1 1 d D . .
H49 H 0.900(4) 0.007(2) 0.706(5) 0.09(3) Uiso 1 1 d D . .

loop_
_atom_site_aniso_label
_atom_site_aniso_U_11
_atom_site_aniso_U_22
_atom_site_aniso_U_33
_atom_site_aniso_U_23
_atom_site_aniso_U_13
_atom_site_aniso_U_12
Cd1 0.01048(12) 0.01358(12) 0.01882(12) -0.00522(8) 0.00366(7) -0.00156(8)
N1 0.0102(14) 0.0132(15) 0.0234(17) -0.0033(13) 0.0010(12) -0.0017(11)
C2 0.0187(18) 0.019(2) 0.0150(18) -0.0014(16) 0.0035(15) -0.0023(15)
C3 0.0133(17) 0.0162(18) 0.019(2) 0.0003(15) -0.0007(15) 0.0017(15)
C4 0.0150(18) 0.0126(17) 0.0162(18) -0.0020(15) 0.0036(15) 0.0007(14)
C5 0.0188(19) 0.0171(18) 0.0184(19) -0.0010(15) -0.0029(16) 0.0041(15)
C6 0.0137(16) 0.0169(17) 0.0183(19) -0.0050(14) -0.0017(14) 0.0036(14)
N7 0.0176(15) 0.0240(17) 0.0139(15) -0.0008(14) 0.0004(14) 0.0108(14)
C8 0.0177(17) 0.0180(18) 0.0143(19) -0.0033(15) 0.0012(15) 0.0018(15)
O9 0.0201(15) 0.0304(17) 0.0228(17) -0.0038(14) -0.0042(12) 0.0104(13)
N10 0.0152(16) 0.0221(15) 0.0192(19) -0.0026(19) 0.0011(16) 0.0098(12)
C11 0.0156(16) 0.0179(16) 0.0142(18) 0.0008(14) 0.0032(14) 0.0051(13)
C12 0.0169(16) 0.0199(18) 0.0185(19) -0.0023(15) 0.0032(15) -0.0009(14)
C13 0.0168(18) 0.0211(19) 0.0205(19) -0.0042(16) -0.0031(15) 0.0016(15)
N14 0.0116(13) 0.0181(14) 0.0215(17) -0.0022(13) 0.0013(12) 0.0050(11)
C15 0.0201(19) 0.023(2) 0.023(2) -0.0104(16) -0.0039(16) 0.0041(16)
C16 0.0157(18) 0.030(2) 0.026(2) -0.0087(18) -0.0045(16) 0.0088(17)
N17 0.0171(16) 0.0169(16) 0.0208(17) -0.0044(13) 0.0050(13) -0.0017(12)
C18 0.024(2) 0.0179(18) 0.0198(19) -0.0002(16) 0.0004(17) 0.0044(16)
C19 0.0174(19) 0.023(2) 0.019(2) -0.0001(17) 0.0030(16) 0.0036(15)
C20 0.0147(18) 0.0172(18) 0.020(2) -0.0052(16) 0.0004(16) -0.0011(15)
C21 0.0178(19) 0.022(2) 0.019(2) -0.0037(16) -0.0009(16) 0.0037(16)
C22 0.0115(16) 0.0188(18) 0.030(2) -0.0041(17) -0.0003(16) 0.0001(14)
N23 0.0199(16) 0.0204(17) 0.0147(16) -0.0015(14) 0.0018(13) 0.0090(13)
C24 0.0173(18) 0.0155(18) 0.021(2) -0.0009(16) 0.0007(16) 0.0040(14)
O25 0.0176(14) 0.0331(17) 0.0172(15) -0.0058(14) -0.0036(12) 0.0098(13)
N26 0.0184(14) 0.0231(15) 0.0136(15) -0.0027(19) -0.0015(16) 0.0073(13)
C27 0.0145(16) 0.0176(16) 0.0153(17) 0.0006(15) 0.0019(15) 0.0031(13)
C28 0.0169(17) 0.0165(17) 0.0180(18) -0.0030(14) 0.0013(14) 0.0010(14)
C29 0.0144(17) 0.0193(19) 0.025(2) -0.0032(15) -0.0034(15) 0.0006(14)
N30 0.0159(14) 0.0177(15) 0.0213(18) -0.0059(13) -0.0024(13) 0.0020(12)
C31 0.0166(18) 0.023(2) 0.027(2) -0.0057(17) -0.0058(16) 0.0048(15)
C32 0.0146(18) 0.024(2) 0.025(2) -0.0081(17) -0.0028(16) 0.0025(15)
O33 0.0261(15) 0.0383(18) 0.0296(17) -0.0003(14) -0.0088(12) 0.0006(13)
N34 0.0169(15) 0.0263(17) 0.0228(16) -0.0030(14) 0.0004(13) 0.0055(13)
O35 0.0234(15) 0.0252(16) 0.064(2) 0.0075(16) -0.0027(16) 0.0013(13)
O36 0.0356(18) 0.0286(16) 0.0371(17) 0.0098(14) -0.0118(14) 0.0009(13)
O37 0.0169(14) 0.0195(14) 0.0275(14) 0.0026(12) 0.0029(12) 0.0012(11)
O38 0.108(8) 0.124(9) 0.35(3) -0.108(12) 0.059(11) -0.036(6)
O39 0.150(7) 0.127(7) 0.302(14) 0.152(9) 0.181(9) 0.090(6)
N40 0.124(10) 0.036(4) 0.33(2) 0.066(8) 0.163(14) 0.044(5)
C41 0.067(4) 0.032(3) 0.090(5) 0.014(3) 0.051(4) 0.016(3)
C42 0.149(8) 0.047(4) 0.056(4) 0.020(3) 0.051(5) 0.042(5)
C43 0.140(9) 0.062(5) 0.064(5) -0.025(4) -0.027(5) 0.046(5)
C44 0.057(4) 0.043(3) 0.090(6) -0.028(4) 0.007(4) -0.006(3)
C45 0.061(4) 0.027(3) 0.056(3) -0.009(2) 0.017(3) -0.006(2)
C46 0.055(3) 0.032(3) 0.054(3) -0.002(2) 0.008(3) 0.007(2)
C47 0.095(6) 0.055(4) 0.069(5) 0.023(4) 0.044(4) 0.029(4)
C48 0.076(5) 0.039(3) 0.104(6) 0.016(4) 0.049(4) 0.007(3)
O49 0.056(2) 0.0280(19) 0.074(3) 0.012(2) 0.030(2) 0.0057(17)
N50 0.090(3) 0.0256(17) 0.0157(14) -0.003(2) 0.0193(18) -0.015(3)

loop_
_atom_type_symbol
_atom_type_description
_atom_type_scat_dispersion_real
_atom_type_scat_dispersion_imag
_atom_type_scat_source
C C 0.0033 0.0016 'International Tables Vol C Tables 4.2.6.8 and 6.1.1.4'
H H 0.0000 0.0000 'International Tables Vol C Tables 4.2.6.8 and 6.1.1.4'
N N 0.0061 0.0033 'International Tables Vol C Tables 4.2.6.8 and 6.1.1.4'
O O 0.0106 0.0060 'International Tables Vol C Tables 4.2.6.8 and 6.1.1.4'
Cd Cd -0.8075 1.2024 'International Tables Vol C Tables 4.2.6.8 and 6.1.1.4'

loop_
_geom_angle_atom_site_label_1
_geom_angle_atom_site_label_2
_geom_angle_atom_site_label_3
_geom_angle
_geom_angle_site_symmetry_1
_geom_angle_site_symmetry_3
N1 Cd1 N17 176.90(15) . .
N1 Cd1 N30 91.71(12) . 8_644
N17 Cd1 N30 87.34(12) . 8_644
N1 Cd1 O37 92.90(12) . .
N17 Cd1 O37 89.97(11) . .
N30 Cd1 O37 85.67(11) 8_644 .
N1 Cd1 N14 87.46(11) . 4_755
N17 Cd1 N14 94.10(12) . 4_755
N30 Cd1 N14 167.64(12) 8_644 4_755
O37 Cd1 N14 82.06(11) . 4_755
N1 Cd1 O33 91.55(12) . .
N17 Cd1 O33 86.40(12) . .
N30 Cd1 O33 120.50(11) 8_644 .
O37 Cd1 O33 153.31(11) . .
N14 Cd1 O33 71.86(11) 4_755 .
C6 N1 C2 117.5(4) . .
C6 N1 Cd1 121.7(3) . .
C2 N1 Cd1 118.8(3) . .
N1 C2 C3 124.4(4) . .
N1 C2 H2 117.8 . .
C3 C2 H2 117.8 . .
C2 C3 C4 118.2(4) . .
C2 C3 H3 120.9 . .
C4 C3 H3 120.9 . .
N7 C4 C5 117.3(4) . .
N7 C4 C3 125.3(4) . .
C5 C4 C3 117.4(4) . .
C6 C5 C4 119.5(4) . .
C6 C5 H5 120.3 . .
C4 C5 H5 120.3 . .
N1 C6 C5 122.9(4) . .
N1 C6 H6 118.5 . .
C5 C6 H6 118.5 . .
C4 N7 C8 125.6(4) . .
C4 N7 H7 117.2 . .
C8 N7 H7 117.2 . .
O9 C8 N10 124.4(4) . .
O9 C8 N7 124.2(4) . .
N10 C8 N7 111.4(4) . .
C8 N10 C11 122.0(5) . .
C8 N10 H10 119.0 . .
C11 N10 H10 119.0 . .
C12 C11 C16 118.5(3) . .
C12 C11 N10 122.8(4) . .
C16 C11 N10 118.7(4) . .
C13 C12 C11 118.3(4) . .
C13 C12 H12 120.8 . .
C11 C12 H12 120.8 . .
N14 C13 C12 124.2(4) . .
N14 C13 H13 117.9 . .
C12 C13 H13 117.9 . .
C13 N14 C15 116.7(3) . .
C13 N14 Cd1 118.7(3) . 8_744
C15 N14 Cd1 123.3(3) . 8_744
N14 C15 C16 123.7(4) . .
N14 C15 H15 118.2 . .
C16 C15 H15 118.2 . .
C15 C16 C11 118.6(4) . .
C15 C16 H16 120.7 . .
C11 C16 H16 120.7 . .
C18 N17 C22 116.6(4) . .
C18 N17 Cd1 123.2(3) . .
C22 N17 Cd1 118.0(3) . .
N17 C18 C19 124.5(4) . .
N17 C18 H18 117.8 . .
C19 C18 H18 117.8 . .
C18 C19 C20 118.0(4) . .
C18 C19 H19 121.0 . .
C20 C19 H19 121.0 . .
C21 C20 N23 117.6(4) . .
C21 C20 C19 118.1(4) . .
N23 C20 C19 124.3(4) . .
C22 C21 C20 119.5(4) . .
C22 C21 H21 120.3 . .
C20 C21 H21 120.3 . .
N17 C22 C21 123.3(4) . .
N17 C22 H22 118.4 . .
C21 C22 H22 118.4 . .
C24 N23 C20 127.1(4) . .
C24 N23 H23 116.4 . .
C20 N23 H23 116.4 . .
O25 C24 N23 124.6(4) . .
O25 C24 N26 124.3(4) . .
N23 C24 N26 111.1(4) . .
C24 N26 C27 123.3(5) . .
C24 N26 H26 118.3 . .
C27 N26 H26 118.3 . .
C28 C27 C32 118.1(3) . .
C28 C27 N26 122.4(4) . .
C32 C27 N26 119.5(4) . .
C29 C28 C27 118.6(4) . .
C29 C28 H28 120.7 . .
C27 C28 H28 120.7 . .
N30 C29 C28 124.2(4) . .
N30 C29 H29 117.9 . .
C28 C29 H29 117.9 . .
C29 N30 C31 116.4(3) . .
C29 N30 Cd1 119.0(3) . 4_655
C31 N30 Cd1 124.5(3) . 4_655
N30 C31 C32 123.6(4) . .
N30 C31 H31 118.2 . .
C32 C31 H31 118.2 . .
C31 C32 C27 119.0(4) . .
C31 C32 H32 120.5 . .
C27 C32 H32 120.5 . .
N34 O33 Cd1 110.8(3) . .
O36 N34 O35 121.7(4) . .
O36 N34 O33 121.0(4) . .
O35 N34 O33 117.3(4) . .
Cd1 O37 H37A 116(5) . .
Cd1 O37 H37B 117(5) . .
H37A O37 H37B 118(6) . .
O38 N40 O39 134.2(17) . .
O38 N40 C41 117.9(17) . .
O39 N40 C41 107.9(19) . .
C42 C41 C46 120.0 . .
C42 C41 N40 124.2(9) . .
C46 C41 N40 115.7(9) . .
C41 C42 C43 120.0 . .
C41 C42 H42 120.0 . .
C43 C42 H42 120.0 . .
C44 C43 C42 120.0 . .
C44 C43 H43 120.0 . .
C42 C43 H43 120.0 . .
C43 C44 C45 120.0 . .
C43 C44 H44 120.0 . .
C45 C44 H44 120.0 . .
C44 C45 C46 120.0 . .
C44 C45 H45 120.0 . .
C46 C45 H45 120.0 . .
C45 C46 C41 120.0 . .
C45 C46 H46 120.0 . .
C41 C46 H46 120.0 . .
C48 C47 H47A 109.5 . .
C48 C47 H47B 109.5 . .
H47A C47 H47B 109.5 . .
C48 C47 H47C 109.5 . .
H47A C47 H47C 109.5 . .
H47B C47 H47C 109.5 . .
O49 C48 C47 107.6(6) . .
O49 C48 H48A 110.2 . .
C47 C48 H48A 110.2 . .
O49 C48 H48B 110.2 . .
C47 C48 H48B 110.2 . .
H48A C48 H48B 108.5 . .
C48 O49 H49 112(6) . .
O51 N50 O54 166.7(8) . .
O51 N50 O55 142.6(9) . 1
O51 N50 O55 142.6(9) . .
O54 N50 O52 133.0(8) . .
O55 N50 O52 139.4(4) 1 .
O55 N50 O52 139.4(4) . .
O51 N50 O56 61.9(6) . .
O54 N50 O56 121.9(7) . .
O55 N50 O56 82.9(6) 1 .
O55 N50 O56 82.9(6) . .
O52 N50 O56 103.4(6) . .
O51 N50 O53 114.6(7) . .
O54 N50 O53 55.8(6) . .
O55 N50 O53 102.6(6) 1 .
O55 N50 O53 102.6(6) . .
O52 N50 O53 88.9(6) . .
O56 N50 O53 154.1(4) . .

loop_
_geom_bond_atom_site_label_1
_geom_bond_atom_site_label_2
_geom_bond_distance
_geom_bond_site_symmetry_2
Cd1 N1 2.300(3) .
Cd1 N17 2.315(3) .
Cd1 N30 2.351(3) 8_644
Cd1 O37 2.355(3) .
Cd1 N14 2.392(3) 4_755
Cd1 O33 2.441(3) .
N1 C6 1.337(5) .
N1 C2 1.340(5) .
C2 C3 1.378(6) .
C2 H2 0.9500 .
C3 C4 1.410(6) .
C3 H3 0.9500 .
C4 N7 1.376(5) .
C4 C5 1.407(6) .
C5 C6 1.386(6) .
C5 H5 0.9500 .
C6 H6 0.9500 .
N7 C8 1.391(5) .
N7 H7 0.8800 .
C8 O9 1.209(5) .
C8 N10 1.386(6) .
N10 C11 1.395(5) .
N10 H10 0.8800 .
C11 C12 1.388(6) .
C11 C16 1.392(6) .
C12 C13 1.388(6) .
C12 H12 0.9500 .
C13 N14 1.332(5) .
C13 H13 0.9500 .
N14 C15 1.343(5) .
N14 Cd1 2.392(3) 8_744
C15 C16 1.385(6) .
C15 H15 0.9500 .
C16 H16 0.9500 .
N17 C18 1.336(6) .
N17 C22 1.354(6) .
C18 C19 1.381(6) .
C18 H18 0.9500 .
C19 C20 1.398(6) .
C19 H19 0.9500 .
C20 C21 1.392(6) .
C20 N23 1.392(5) .
C21 C22 1.370(6) .
C21 H21 0.9500 .
C22 H22 0.9500 .
N23 C24 1.372(5) .
N23 H23 0.8800 .
C24 O25 1.216(5) .
C24 N26 1.383(7) .
N26 C27 1.402(5) .
N26 H26 0.8800 .
C27 C28 1.389(5) .
C27 C32 1.393(6) .
C28 C29 1.379(5) .
C28 H28 0.9500 .
C29 N30 1.341(5) .
C29 H29 0.9500 .
N30 C31 1.346(5) .
N30 Cd1 2.351(3) 4_655
C31 C32 1.379(6) .
C31 H31 0.9500 .
C32 H32 0.9500 .
O33 N34 1.257(4) .
N34 O36 1.237(5) .
N34 O35 1.251(5) .
O37 H37A 0.77(4) .
O37 H37B 0.78(4) .
O38 N40 1.09(3) .
O39 N40 1.27(2) .
N40 C41 1.504(13) .
C41 C42 1.3900 .
C41 C46 1.3900 .
C42 C43 1.3900 .
C42 H42 0.9500 .
C43 C44 1.3900 .
C43 H43 0.9500 .
C44 C45 1.3900 .
C44 H44 0.9500 .
C45 C46 1.3900 .
C45 H45 0.9500 .
C46 H46 0.9500 .
C47 C48 1.513(10) .
C47 H47A 0.9800 .
C47 H47B 0.9800 .
C47 H47C 0.9800 .
C48 O49 1.409(8) .
C48 H48A 0.9900 .
C48 H48B 0.9900 .
O49 H49 0.80(4) .
N50 O51 1.042(9) .
N50 O54 1.051(9) .
N50 O55 1.251(8) 1
N50 O55 1.251(8) .
N50 O52 1.285(8) .
N50 O56 1.462(10) .
N50 O53 1.475(10) .

loop_
_geom_hbond_atom_site_label_D
_geom_hbond_atom_site_label_H
_geom_hbond_atom_site_label_A
_geom_hbond_distance_DH
_geom_hbond_distance_HA
_geom_hbond_distance_DA
_geom_hbond_angle_DHA
_geom_hbond_site_symmetry_A
O49 H49 O36 0.80(4) 2.21(5) 2.985(5) 165(11) 16_645
O37 H37A O35 0.77(4) 2.02(4) 2.782(4) 168(6) 3
N26 H26 O52 0.88 2.31 2.938(8) 127.9 12_655
N26 H26 O53 0.88 2.51 3.188(9) 134.6 11_455
N23 H23 O53 0.88 2.00 2.836(9) 158.1 11_455
N23 H23 O52 0.88 2.07 2.841(7) 145.2 11_455
N10 H10 O55 0.88 2.34 2.929(7) 124.6 2_755
N7 H7 O55 0.88 2.08 2.837(7) 143.9 1
